data_1554512
loop_
_publ_author_name
'Lai, Miao'
'Wu, Zhiyong'
'Wang, Yizhi'
'Zheng, Ying'
'Zhao, Mingqin'

_publ_section_title
;
 Selective synthesis of aryl thioamides and aryl-\a-ketoamides from
 \a-oxocarboxylic acids and tetraalkylthiuram disulfides: an unexpected
 chemoselectivity from aryl sulfonyl chlorides
;
_journal_issue 4
_journal_name_full 'Organic Chemistry Frontiers'
_journal_page_first 506
_journal_paper_doi 10.1039/C8QO01127C
_journal_volume 6
_journal_year 2019
_chemical_formula_moiety 'C12 H17 N S'
_chemical_formula_sum 'C12 H17 N S'
_chemical_formula_weight 207.32
_space_group_crystal_system monoclinic
_space_group_IT_number 14
_space_group_name_Hall '-P 2ybc'
_space_group_name_H-M_alt 'P 1 21/c 1'
_atom_sites_solution_hydrogens mixed
_atom_sites_solution_primary direct
_audit_creation_date 2018-09-30
_audit_creation_method
;
Olex2 1.2
(compiled 2018.05.29 svn.r3508 for OlexSys, GUI svn.r5506)
;
_audit_update_record
;
2018-10-18 deposited with the CCDC.
2018-12-25 downloaded from the CCDC.
;
_cell_angle_alpha 90
_cell_angle_beta 92.051(7)
_cell_angle_gamma 90
_cell_formula_units_Z 4
_cell_length_a 6.3585(5)
_cell_length_b 10.9450(11)
_cell_length_c 17.5672(13)
_cell_measurement_reflns_used 1344
_cell_measurement_temperature 293(2)
_cell_measurement_theta_max 70.4750
_cell_measurement_theta_min 4.7510
_cell_volume 1221.78(18)
_computing_cell_refinement
;
CrysAlisPro, Agilent Technologies,
Version 1.171.37.35 (release 13-08-2014 CrysAlis171 .NET)
(compiled Aug 13 2014,18:06:01)
;
_computing_data_collection
;
CrysAlisPro, Agilent Technologies,
Version 1.171.37.35 (release 13-08-2014 CrysAlis171 .NET)
(compiled Aug 13 2014,18:06:01)
;
_computing_data_reduction
;
CrysAlisPro, Agilent Technologies,
Version 1.171.37.35 (release 13-08-2014 CrysAlis171 .NET)
(compiled Aug 13 2014,18:06:01)
;
_computing_molecular_graphics 'Olex2 (Dolomanov et al., 2009)'
_computing_publication_material 'Olex2 (Dolomanov et al., 2009)'
_computing_structure_refinement 'ShelXL (Sheldrick, 2015)'
_computing_structure_solution 'ShelXS (Sheldrick, 2008)'
_diffrn_ambient_temperature 293(2)
_diffrn_detector 'CCD plate'
_diffrn_detector_area_resol_mean 16.2312
_diffrn_detector_type Eos
_diffrn_measured_fraction_theta_full 1.000
_diffrn_measured_fraction_theta_max 1.000
_diffrn_measurement_details
;
#__ type_ start__ end____ width___ exp.time_
  1 omega -104.00  -11.00   1.0000    8.0000
omega____ theta____ kappa____ phi______ frames
    -      -33.5000  -37.0000   30.0000 93

#__ type_ start__ end____ width___ exp.time_
  2 omega  -11.00   15.00   1.0000    8.0000
omega____ theta____ kappa____ phi______ frames
    -      -33.5000    0.0000  120.0000 26

#__ type_ start__ end____ width___ exp.time_
  3 omega  -93.00  -38.00   1.0000    8.0000
omega____ theta____ kappa____ phi______ frames
    -      -33.5000    0.0000  120.0000 55

#__ type_ start__ end____ width___ exp.time_
  4 omega   64.00  100.00   1.0000    8.0000
omega____ theta____ kappa____ phi______ frames
    -       36.4734  178.0000   60.0000 36

#__ type_ start__ end____ width___ exp.time_
  5 omega   64.00   94.00   1.0000    8.0000
omega____ theta____ kappa____ phi______ frames
    -       36.4734  178.0000   90.0000 30

#__ type_ start__ end____ width___ exp.time_
  6 omega   68.00   98.00   1.0000    8.0000
omega____ theta____ kappa____ phi______ frames
    -       36.4734  178.0000  -30.0000 30

#__ type_ start__ end____ width___ exp.time_
  7 omega   59.00  108.00   1.0000    8.0000
omega____ theta____ kappa____ phi______ frames
    -       36.4734   19.0000 -120.0000 49

#__ type_ start__ end____ width___ exp.time_
  8 omega   12.00   38.00   1.0000    8.0000
omega____ theta____ kappa____ phi______ frames
    -       36.4734   19.0000 -120.0000 26

#__ type_ start__ end____ width___ exp.time_
  9 omega   63.00  109.00   1.0000    8.0000
omega____ theta____ kappa____ phi______ frames
    -       36.4734  178.0000  -90.0000 46

#__ type_ start__ end____ width___ exp.time_
 10 omega   41.00   81.00   1.0000   44.5000
omega____ theta____ kappa____ phi______ frames
    -      108.0000  -30.0000   60.0000 40

#__ type_ start__ end____ width___ exp.time_
 11 omega  150.00  176.00   1.0000   44.5000
omega____ theta____ kappa____ phi______ frames
    -      108.0000  111.0000   90.0000 26

#__ type_ start__ end____ width___ exp.time_
 12 omega   96.00  178.00   1.0000   44.5000
omega____ theta____ kappa____ phi______ frames
    -      108.0000   45.0000   30.0000 82

#__ type_ start__ end____ width___ exp.time_
 13 omega   92.00  176.00   1.0000   44.5000
omega____ theta____ kappa____ phi______ frames
    -      108.0000   45.0000   90.0000 84

#__ type_ start__ end____ width___ exp.time_
 14 omega  103.00  128.00   1.0000   44.5000
omega____ theta____ kappa____ phi______ frames
    -      108.0000  111.0000   90.0000 25

#__ type_ start__ end____ width___ exp.time_
 15 omega  105.00  135.00   1.0000   44.5000
omega____ theta____ kappa____ phi______ frames
    -      108.0000  -77.0000    0.0000 30

#__ type_ start__ end____ width___ exp.time_
 16 omega   45.00   98.00   1.0000   44.5000
omega____ theta____ kappa____ phi______ frames
    -      108.0000  -94.0000 -120.0000 53

#__ type_ start__ end____ width___ exp.time_
 17 omega   41.00   99.00   1.0000   44.5000
omega____ theta____ kappa____ phi______ frames
    -      108.0000  -45.0000    0.0000 58

#__ type_ start__ end____ width___ exp.time_
 18 omega   72.00   97.00   1.0000   44.5000
omega____ theta____ kappa____ phi______ frames
    -      108.0000  -45.0000 -180.0000 25

#__ type_ start__ end____ width___ exp.time_
 19 omega   39.00   68.00   1.0000   44.5000
omega____ theta____ kappa____ phi______ frames
    -      108.0000  -77.0000    0.0000 29

#__ type_ start__ end____ width___ exp.time_
 20 omega   39.00   90.00   1.0000   44.5000
omega____ theta____ kappa____ phi______ frames
    -      108.0000  -30.0000  -90.0000 51
;
_diffrn_measurement_device 'four-circle diffractometer'
_diffrn_measurement_device_type 'Xcalibur, Eos, Gemini'
_diffrn_measurement_method '\w scans'
_diffrn_orient_matrix_UB_11 0.0923967000
_diffrn_orient_matrix_UB_12 0.0934857000
_diffrn_orient_matrix_UB_13 0.0576134000
_diffrn_orient_matrix_UB_21 -0.0728210000
_diffrn_orient_matrix_UB_22 -0.0800727000
_diffrn_orient_matrix_UB_23 0.0661812000
_diffrn_orient_matrix_UB_31 0.2119314000
_diffrn_orient_matrix_UB_32 -0.0683112000
_diffrn_orient_matrix_UB_33 0.0011278000
_diffrn_radiation_monochromator graphite
_diffrn_radiation_probe x-ray
_diffrn_radiation_type CuK\a
_diffrn_radiation_wavelength 1.54184
_diffrn_reflns_av_R_equivalents 0.0282
_diffrn_reflns_av_unetI/netI 0.0369
_diffrn_reflns_Laue_measured_fraction_full 1.000
_diffrn_reflns_Laue_measured_fraction_max 1.000
_diffrn_reflns_limit_h_max 7
_diffrn_reflns_limit_h_min -5
_diffrn_reflns_limit_k_max 12
_diffrn_reflns_limit_k_min -13
_diffrn_reflns_limit_l_max 20
_diffrn_reflns_limit_l_min -20
_diffrn_reflns_number 4465
_diffrn_reflns_point_group_measured_fraction_full 1.000
_diffrn_reflns_point_group_measured_fraction_max 1.000
_diffrn_reflns_theta_full 67.026
_diffrn_reflns_theta_max 67.026
_diffrn_reflns_theta_min 4.761
_diffrn_source 'Enhance (Cu) X-ray Source'
_exptl_absorpt_coefficient_mu 2.041
_exptl_absorpt_correction_T_max 1.00000
_exptl_absorpt_correction_T_min 0.86759
_exptl_absorpt_correction_type multi-scan
_exptl_absorpt_process_details
;
CrysAlisPro, Agilent Technologies,
Version 1.171.37.35 (release 13-08-2014 CrysAlis171 .NET)
(compiled Aug 13 2014,18:06:01)
Empirical absorption correction using spherical harmonics,
 implemented in SCALE3 ABSPACK scaling algorithm.
;
_exptl_crystal_colour yellow
_exptl_crystal_colour_primary yellow
_exptl_crystal_density_diffrn 1.127
_exptl_crystal_description prism
_exptl_crystal_F_000 448
_exptl_crystal_size_max 0.17
_exptl_crystal_size_mid 0.1
_exptl_crystal_size_min 0.06
_refine_diff_density_max 0.197
_refine_diff_density_min -0.259
_refine_diff_density_rms 0.052
_refine_ls_extinction_coef 0.0065(11)
_refine_ls_extinction_expression Fc^*^=kFc[1+0.001xFc^2^\l^3^/sin(2\q)]^-1/4^
_refine_ls_extinction_method 'SHELXL-2014/7 (Sheldrick 2014'
_refine_ls_goodness_of_fit_ref 1.039
_refine_ls_hydrogen_treatment constr
_refine_ls_matrix_type full
_refine_ls_number_parameters 144
_refine_ls_number_reflns 2177
_refine_ls_number_restraints 13
_refine_ls_restrained_S_all 1.041
_refine_ls_R_factor_all 0.0760
_refine_ls_R_factor_gt 0.0566
_refine_ls_shift/su_max 0.000
_refine_ls_shift/su_mean 0.000
_refine_ls_structure_factor_coef Fsqd
_refine_ls_weighting_details 'w=1/[\s^2^(Fo^2^)+(0.0886P)^2^+0.1650P] where P=(Fo^2^+2Fc^2^)/3'
_refine_ls_weighting_scheme calc
_refine_ls_wR_factor_gt 0.1577
_refine_ls_wR_factor_ref 0.1751
_reflns_Friedel_coverage 0.000
_reflns_number_gt 1559
_reflns_number_total 2177
_reflns_threshold_expression 'I > 2\s(I)'
_cod_data_source_file c8qo01127c2.cif
_cod_data_source_block 201809391
_cod_database_code 1554512
_shelx_shelxl_version_number 2014/7
_chemical_oxdiff_formula C15H15O3N2S1
_shelx_space_group_comment
;
The symmetry employed for this shelxl refinement is uniquely defined
by the following loop, which should always be used as a source of
symmetry information in preference to the above space-group names.
They are only intended as comments.
;
_shelx_estimated_absorpt_t_max 0.887
_shelx_estimated_absorpt_t_min 0.723
_reflns_odcompleteness_completeness 99.91
_reflns_odcompleteness_iscentric 1
_reflns_odcompleteness_theta 66.97
_olex2_refinement_description
;
1. Fixed Uiso
 At 1.2 times of:
  All C(H) groups
 At 1.5 times of:
  All C(H,H,H) groups
2. Rigid bond restraints
 C5, C6
 with sigma for 1-2 distances of 0.001 and sigma for 1-3 distances of 0.001
3. Uiso/Uaniso restraints and constraints
Uanis(C5) \\sim Ueq, Uanis(C6) \\sim Ueq: with sigma of 0.01 and sigma for
terminal atoms of 0.02
Uanis(C10) = Uanis(C10A)
Uanis(C9) = Uanis(C9A)
Uanis(C8) = Uanis(C8A)
4. Others
 Sof(C8A)=Sof(H8A)=Sof(C9A)=Sof(H9AA)=Sof(H9AB)=Sof(H9AC)=Sof(C10A)=Sof(H10D)=
 Sof(H10E)=Sof(H10F)=1-FVAR(1)
 Sof(C8)=Sof(H8)=Sof(C9)=Sof(H9A)=Sof(H9B)=Sof(H9C)=Sof(C10)=Sof(H10A)=
 Sof(H10B)=Sof(H10C)=FVAR(1)
5.a Riding coordinates:
 C8(H8), C8A(H8A)
5.b Aromatic/amide H refined with riding coordinates:
 C3(H3), C4(H4), C6(H6), C7(H7)
5.c Idealised Me refined as rotating group:
 C9(H9A,H9B,H9C), C9A(H9AA,H9AB,H9AC), C10(H10A,H10B,H10C), C10A(H10D,H10E,
 H10F), C11(H11A,H11B,H11C), C12(H12A,H12B,H12C)
;
_olex2_submission_special_instructions 'No special instructions were received'

loop_
_space_group_symop_operation_xyz
'x, y, z'
'-x, y+1/2, -z+1/2'
'-x, -y, -z'
'x, -y-1/2, z-1/2'

loop_
_atom_site_label
_atom_site_type_symbol
_atom_site_fract_x
_atom_site_fract_y
_atom_site_fract_z
_atom_site_U_iso_or_equiv
_atom_site_adp_type
_atom_site_occupancy
_atom_site_site_symmetry_order
_atom_site_calc_flag
_atom_site_refinement_flags_posn
_atom_site_refinement_flags_adp
_atom_site_refinement_flags_occupancy
_atom_site_disorder_assembly
_atom_site_disorder_group
C1 C 0.9542(4) 0.7170(3) 0.48142(14) 0.0626(7) Uani 1 1 d . . . . .
C2 C 0.8769(4) 0.7985(2) 0.54214(14) 0.0588(6) Uani 1 1 d . . . . .
C3 C 0.8768(4) 0.7617(3) 0.61748(15) 0.0684(7) Uani 1 1 d . . . . .
H3 H 0.9337 0.6861 0.6309 0.082 Uiso 1 1 calc R . . . .
C4 C 0.7945(5) 0.8340(3) 0.67285(17) 0.0809(8) Uani 1 1 d . . . . .
H4 H 0.7950 0.8059 0.7228 0.097 Uiso 1 1 calc R . . . .
C5 C 0.7115(5) 0.9472(3) 0.6561(2) 0.0873(9) Uani 1 1 d . U . . .
C6 C 0.7107(5) 0.9839(3) 0.5815(2) 0.0866(8) Uani 1 1 d . U . . .
H6 H 0.6553 1.0601 0.5686 0.104 Uiso 1 1 calc R . . . .
C7 C 0.7893(5) 0.9114(3) 0.52487(17) 0.0748(8) Uani 1 1 d . . . . .
H7 H 0.7834 0.9386 0.4747 0.090 Uiso 1 1 calc R . . . .
C8 C 0.6303(10) 1.0181(5) 0.7257(3) 0.0899(15) Uani 0.677(7) 1 d . . P A 1
H8 H 0.6856 0.9805 0.7729 0.108 Uiso 0.677(7) 1 d R . P A 1
C8A C 0.598(2) 1.0546(12) 0.6919(7) 0.0899(15) Uani 0.323(7) 1 d . . P A 2
H8A H 0.5156 1.1084 0.6593 0.108 Uiso 0.323(7) 1 d R . P A 2
C9 C 0.7010(16) 1.1527(7) 0.7225(5) 0.118(2) Uani 0.677(7) 1 d . . P A 1
H9A H 0.8518 1.1564 0.7224 0.177 Uiso 0.677(7) 1 calc GR . P A 1
H9B H 0.6520 1.1955 0.7661 0.177 Uiso 0.677(7) 1 calc GR . P A 1
H9C H 0.6431 1.1899 0.6769 0.177 Uiso 0.677(7) 1 calc GR . P A 1
C9A C 0.766(4) 1.1045(16) 0.7438(12) 0.118(2) Uani 0.323(7) 1 d . . P A 2
H9AA H 0.8234 1.0401 0.7754 0.177 Uiso 0.323(7) 1 calc GR . P A 2
H9AB H 0.7085 1.1668 0.7753 0.177 Uiso 0.323(7) 1 calc GR . P A 2
H9AC H 0.8760 1.1389 0.7143 0.177 Uiso 0.323(7) 1 calc GR . P A 2
C10 C 0.386(2) 1.0109(13) 0.7225(6) 0.113(3) Uani 0.677(7) 1 d . . P A 1
H10A H 0.3329 1.0432 0.6748 0.170 Uiso 0.677(7) 1 calc GR . P A 1
H10B H 0.3316 1.0577 0.7636 0.170 Uiso 0.677(7) 1 calc GR . P A 1
H10C H 0.3432 0.9272 0.7272 0.170 Uiso 0.677(7) 1 calc GR . P A 1
C10A C 0.449(5) 0.994(3) 0.7479(15) 0.113(3) Uani 0.323(7) 1 d . . P A 2
H10D H 0.3267 0.9635 0.7203 0.170 Uiso 0.323(7) 1 calc GR . P A 2
H10E H 0.4074 1.0525 0.7849 0.170 Uiso 0.323(7) 1 calc GR . P A 2
H10F H 0.5204 0.9269 0.7732 0.170 Uiso 0.323(7) 1 calc GR . P A 2
C11 C 1.3052(4) 0.7097(3) 0.54567(19) 0.0821(9) Uani 1 1 d . . . . .
H11A H 1.2606 0.7836 0.5696 0.123 Uiso 1 1 calc GR . . . .
H11B H 1.4370 0.7234 0.5221 0.123 Uiso 1 1 calc GR . . . .
H11C H 1.3219 0.6464 0.5833 0.123 Uiso 1 1 calc GR . . . .
C12 C 1.2223(5) 0.5831(4) 0.4332(2) 0.0914(10) Uani 1 1 d . . . . .
H12A H 1.1053 0.5366 0.4128 0.137 Uiso 1 1 calc GR . . . .
H12B H 1.3216 0.5293 0.4583 0.137 Uiso 1 1 calc GR . . . .
H12C H 1.2891 0.6250 0.3925 0.137 Uiso 1 1 calc GR . . . .
N1 N 1.1473(3) 0.6725(2) 0.48792(13) 0.0668(6) Uani 1 1 d . . . . .
S1 S 0.78842(13) 0.68431(11) 0.40795(4) 0.0980(4) Uani 1 1 d . . . . .

loop_
_atom_site_aniso_label
_atom_site_aniso_U_11
_atom_site_aniso_U_22
_atom_site_aniso_U_33
_atom_site_aniso_U_23
_atom_site_aniso_U_13
_atom_site_aniso_U_12
C1 0.0560(14) 0.0745(16) 0.0577(13) 0.0031(12) 0.0079(10) -0.0121(12)
C2 0.0474(11) 0.0677(15) 0.0615(13) 0.0019(11) 0.0030(9) -0.0086(11)
C3 0.0743(16) 0.0700(16) 0.0612(14) 0.0033(12) 0.0048(12) -0.0001(13)
C4 0.096(2) 0.081(2) 0.0671(16) -0.0057(15) 0.0163(14) -0.0042(17)
C5 0.0839(19) 0.082(2) 0.0974(17) -0.0204(15) 0.0179(16) -0.0033(16)
C6 0.0801(19) 0.0677(17) 0.1118(18) 0.0004(16) 0.0010(17) 0.0087(15)
C7 0.0683(16) 0.0786(19) 0.0772(17) 0.0140(15) -0.0012(13) -0.0044(14)
C8 0.133(4) 0.080(3) 0.057(3) 0.005(2) 0.001(3) 0.033(3)
C8A 0.133(4) 0.080(3) 0.057(3) 0.005(2) 0.001(3) 0.033(3)
C9 0.152(7) 0.088(5) 0.112(6) -0.034(4) -0.011(4) 0.003(4)
C9A 0.152(7) 0.088(5) 0.112(6) -0.034(4) -0.011(4) 0.003(4)
C10 0.141(10) 0.094(5) 0.108(8) 0.003(5) 0.057(6) 0.020(5)
C10A 0.141(10) 0.094(5) 0.108(8) 0.003(5) 0.057(6) 0.020(5)
C11 0.0557(14) 0.104(2) 0.0862(19) -0.0070(17) -0.0011(13) 0.0006(15)
C12 0.085(2) 0.090(2) 0.101(2) -0.0175(19) 0.0221(17) 0.0003(17)
N1 0.0586(12) 0.0745(14) 0.0679(13) -0.0050(11) 0.0089(9) -0.0039(11)
S1 0.0746(5) 0.1546(10) 0.0643(5) -0.0219(5) -0.0038(3) -0.0122(5)

loop_
_atom_type_symbol
_atom_type_description
_atom_type_scat_dispersion_real
_atom_type_scat_dispersion_imag
_atom_type_scat_source
C C 0.0181 0.0091 'International Tables Vol C Tables 4.2.6.8 and 6.1.1.4'
H H 0.0000 0.0000 'International Tables Vol C Tables 4.2.6.8 and 6.1.1.4'
N N 0.0311 0.0180 'International Tables Vol C Tables 4.2.6.8 and 6.1.1.4'
S S 0.3331 0.5567 'International Tables Vol C Tables 4.2.6.8 and 6.1.1.4'

loop_
_geom_angle_atom_site_label_1
_geom_angle_atom_site_label_2
_geom_angle_atom_site_label_3
_geom_angle
C2 C1 S1 117.72(19)
N1 C1 C2 119.3(2)
N1 C1 S1 123.0(2)
C3 C2 C1 121.5(2)
C3 C2 C7 117.1(3)
C7 C2 C1 121.3(2)
C2 C3 H3 119.2
C4 C3 C2 121.5(3)
C4 C3 H3 119.2
C3 C4 H4 119.3
C3 C4 C5 121.4(3)
C5 C4 H4 119.3
C4 C5 C8 114.7(4)
C4 C5 C8A 142.1(6)
C6 C5 C4 117.2(3)
C6 C5 C8 128.1(4)
C6 C5 C8A 100.6(6)
C5 C6 H6 118.9
C5 C6 C7 122.1(3)
C7 C6 H6 118.9
C2 C7 H7 119.7
C6 C7 C2 120.6(3)
C6 C7 H7 119.7
C5 C8 H8 109.7
C5 C8 C10 107.8(6)
C9 C8 C5 110.1(5)
C9 C8 H8 109.7
C9 C8 C10 109.9(7)
C10 C8 H8 109.7
C5 C8A H8A 118.7
C5 C8A C10A 103.9(15)
C9A C8A C5 101.4(11)
C9A C8A H8A 120.4
C9A C8A C10A 102.3(18)
C10A C8A H8A 108.0
C8 C9 H9A 109.5
C8 C9 H9B 109.5
C8 C9 H9C 109.5
H9A C9 H9B 109.5
H9A C9 H9C 109.5
H9B C9 H9C 109.5
C8A C9A H9AA 109.5
C8A C9A H9AB 109.5
C8A C9A H9AC 109.5
H9AA C9A H9AB 109.5
H9AA C9A H9AC 109.5
H9AB C9A H9AC 109.5
C8 C10 H10A 109.5
C8 C10 H10B 109.5
C8 C10 H10C 109.5
H10A C10 H10B 109.5
H10A C10 H10C 109.5
H10B C10 H10C 109.5
C8A C10A H10D 109.5
C8A C10A H10E 109.5
C8A C10A H10F 109.5
H10D C10A H10E 109.5
H10D C10A H10F 109.5
H10E C10A H10F 109.5
H11A C11 H11B 109.5
H11A C11 H11C 109.5
H11B C11 H11C 109.5
N1 C11 H11A 109.5
N1 C11 H11B 109.5
N1 C11 H11C 109.5
H12A C12 H12B 109.5
H12A C12 H12C 109.5
H12B C12 H12C 109.5
N1 C12 H12A 109.5
N1 C12 H12B 109.5
N1 C12 H12C 109.5
C1 N1 C11 124.8(2)
C1 N1 C12 120.9(3)
C11 N1 C12 114.3(2)

loop_
_geom_bond_atom_site_label_1
_geom_bond_atom_site_label_2
_geom_bond_distance
C1 C2 1.488(4)
C1 N1 1.321(4)
C1 S1 1.676(3)
C2 C3 1.384(4)
C2 C7 1.385(4)
C3 H3 0.9300
C3 C4 1.372(4)
C4 H4 0.9300
C4 C5 1.374(5)
C5 C6 1.371(5)
C5 C8 1.553(6)
C5 C8A 1.526(12)
C6 H6 0.9300
C6 C7 1.380(4)
C7 H7 0.9300
C8 H8 0.9800
C8 C9 1.541(11)
C8 C10 1.553(16)
C8A H8A 0.9643
C8A C9A 1.48(2)
C8A C10A 1.54(3)
C9 H9A 0.9600
C9 H9B 0.9600
C9 H9C 0.9600
C9A H9AA 0.9600
C9A H9AB 0.9600
C9A H9AC 0.9600
C10 H10A 0.9600
C10 H10B 0.9600
C10 H10C 0.9600
C10A H10D 0.9600
C10A H10E 0.9600
C10A H10F 0.9600
C11 H11A 0.9600
C11 H11B 0.9600
C11 H11C 0.9600
C11 N1 1.459(4)
C12 H12A 0.9600
C12 H12B 0.9600
C12 H12C 0.9600
C12 N1 1.463(4)

loop_
_geom_torsion_atom_site_label_1
_geom_torsion_atom_site_label_2
_geom_torsion_atom_site_label_3
_geom_torsion_atom_site_label_4
_geom_torsion
C1 C2 C3 C4 -176.3(3)
C1 C2 C7 C6 177.4(3)
C2 C1 N1 C11 -8.7(4)
C2 C1 N1 C12 174.2(3)
C2 C3 C4 C5 -1.0(5)
C3 C2 C7 C6 1.5(4)
C3 C4 C5 C6 1.2(5)
C3 C4 C5 C8 -178.6(4)
C3 C4 C5 C8A 176.0(9)
C4 C5 C6 C7 0.0(5)
C4 C5 C8 C9 136.1(5)
C4 C5 C8 C10 -104.0(6)
C4 C5 C8A C9A 68.8(16)
C4 C5 C8A C10A -37.1(18)
C5 C6 C7 C2 -1.3(5)
C6 C5 C8 C9 -43.6(7)
C6 C5 C8 C10 76.3(7)
C6 C5 C8A C9A -115.9(12)
C6 C5 C8A C10A 138.1(13)
C7 C2 C3 C4 -0.4(4)
C8 C5 C6 C7 179.7(4)
C8A C5 C6 C7 -176.8(6)
N1 C1 C2 C3 -56.3(3)
N1 C1 C2 C7 128.0(3)
S1 C1 C2 C3 122.9(2)
S1 C1 C2 C7 -52.9(3)
S1 C1 N1 C11 172.2(2)
S1 C1 N1 C12 -4.9(4)
